data_4110607
loop_
_publ_author_name
'Sensuke Ogoshi'
'Kei-ichi Tonomori'
'Masa-aki Oka'
'Hideo Kurosawa'

_publ_section_title
;
 Reversible Carbon-Carbon Bond Formation between 1,3-Dienes and Aldehyde
 or Ketone on Nickel(0)
;
_journal_name_full 'Journal of the American Chemical Society'
_journal_page_first 7077
_journal_page_last 7086
_journal_paper_doi 10.1021/ja060580l
_journal_volume 128
_journal_year 2006
_chemical_formula_moiety 'C29 H45 O Ni P '
_chemical_formula_sum 'C29 H45 Ni O P'
_chemical_formula_weight 499.35
_space_group_IT_number 2
_symmetry_cell_setting triclinic
_symmetry_Int_Tables_number 2
_symmetry_space_group_name_Hall '-P 1'
_symmetry_space_group_name_H-M 'P -1'
_cell_angle_alpha 76.284(8)
_cell_angle_beta 82.68(1)
_cell_angle_gamma 75.383(8)
_cell_formula_units_Z 2
_cell_length_a 10.295(2)
_cell_length_b 11.7206(3)
_cell_length_c 11.9586(9)
_cell_measurement_reflns_used 4684
_cell_measurement_temperature 273.1
_cell_measurement_theta_max 27.5
_cell_measurement_theta_min 2.4
_cell_volume 1352.9(3)
_computing_cell_refinement PROCESS-AUTO
_computing_data_collection PROCESS-AUTO
_computing_data_reduction CrystalStructure
_computing_publication_material 'CrystalStructure 3.6.0'
_computing_structure_refinement CRYSTALS
_computing_structure_solution 'DIRDIF99 (PATTY)'
_diffrn_detector_area_resol_mean 10.00
_diffrn_measured_fraction_theta_full 0.5977
_diffrn_measured_fraction_theta_max 0.5977
_diffrn_measurement_device_type 'Rigaku RAXIS-RAPID'
_diffrn_measurement_method \w
_diffrn_radiation_type 'Mo K\a'
_diffrn_radiation_wavelength 0.7107
_diffrn_reflns_av_R_equivalents 0.111
_diffrn_reflns_limit_h_max 13
_diffrn_reflns_limit_h_min -13
_diffrn_reflns_limit_k_max 15
_diffrn_reflns_limit_k_min -15
_diffrn_reflns_limit_l_max 15
_diffrn_reflns_limit_l_min -13
_diffrn_reflns_number 4819
_diffrn_reflns_theta_full 27.48
_diffrn_reflns_theta_max 27.48
_exptl_absorpt_coefficient_mu 0.794
_exptl_absorpt_correction_type none
_exptl_crystal_colour yellow
_exptl_crystal_density_diffrn 1.226
_exptl_crystal_description block
_exptl_crystal_F_000 540.00
_exptl_crystal_size_max 0.35
_exptl_crystal_size_mid 0.30
_exptl_crystal_size_min 0.15
_refine_diff_density_max 0.55
_refine_diff_density_min -0.42
_refine_ls_extinction_method none
_refine_ls_goodness_of_fit_ref 7.532
_refine_ls_hydrogen_treatment refall
_refine_ls_number_parameters 334
_refine_ls_number_reflns 1691
_refine_ls_R_factor_gt 0.0960
_refine_ls_shift/su_max 0.0010
_refine_ls_structure_factor_coef F
_refine_ls_weighting_details 'w = 1.0'
_refine_ls_weighting_scheme unit
_refine_ls_wR_factor_ref 0.1010
_reflns_number_gt 1691
_reflns_number_total 3716
_reflns_threshold_expression F^2^>2.0\s(F^2^)
_cod_data_source_file ja060580lsi20060125_053917.cif
_cod_data_source_block '_tonomori_________________'
_cod_original_cell_volume 1353.0(2)
_cod_original_formula_sum 'C29 H45 O Ni P '
_cod_database_code 4110607

loop_
_symmetry_equiv_pos_site_id
_symmetry_equiv_pos_as_xyz
1 +X,+Y,+Z
2 -X,-Y,-Z

loop_
_atom_site_label
_atom_site_type_symbol
_atom_site_fract_x
_atom_site_fract_y
_atom_site_fract_z
_atom_site_U_iso_or_equiv
_atom_site_adp_type
_atom_site_occupancy
_atom_site_symmetry_multiplicity
_atom_site_calc_flag
_atom_site_refinement_flags
Ni(1) Ni 0.0494(2) 0.3203(2) 0.4043(2) 0.0499(6) Uani 1.00 1 d .
P(1) P 0.2171(4) 0.2790(4) 0.2747(4) 0.047(1) Uani 1.00 1 d .
O(1) O -0.062(1) 0.442(1) 0.308(1) 0.063(4) Uani 1.00 1 d .
C(1) C 0.112(2) 0.205(2) 0.551(1) 0.070(6) Uani 1.00 1 d .
C(2) C 0.004(2) 0.306(2) 0.569(1) 0.072(7) Uani 1.00 1 d .
C(3) C -0.113(2) 0.319(2) 0.518(1) 0.062(6) Uani 1.00 1 d .
C(4) C -0.211(2) 0.436(2) 0.481(1) 0.065(6) Uani 1.00 1 d .
C(5) C -0.200(1) 0.461(2) 0.347(1) 0.053(5) Uani 1.00 1 d .
C(6) C -0.283(2) 0.586(2) 0.289(1) 0.055(5) Uani 1.00 1 d .
C(7) C -0.224(2) 0.676(2) 0.224(2) 0.066(6) Uani 1.00 1 d .
C(8) C -0.302(2) 0.789(2) 0.173(2) 0.089(8) Uani 1.00 1 d .
C(9) C -0.440(2) 0.810(2) 0.189(2) 0.096(9) Uani 1.00 1 d .
C(10) C -0.498(2) 0.718(2) 0.253(2) 0.091(8) Uani 1.00 1 d .
C(11) C -0.419(2) 0.613(2) 0.301(2) 0.074(7) Uani 1.00 1 d .
C(12) C 0.387(1) 0.207(2) 0.324(1) 0.060(5) Uani 1.00 1 d .
C(13) C 0.441(2) 0.280(2) 0.387(2) 0.073(6) Uani 1.00 1 d .
C(14) C 0.567(2) 0.206(2) 0.448(2) 0.078(7) Uani 1.00 1 d .
C(15) C 0.675(2) 0.148(2) 0.370(2) 0.079(7) Uani 1.00 1 d .
C(16) C 0.622(2) 0.081(2) 0.300(2) 0.081(7) Uani 1.00 1 d .
C(17) C 0.497(1) 0.152(2) 0.243(2) 0.067(6) Uani 1.00 1 d .
C(18) C 0.220(2) 0.417(1) 0.163(1) 0.054(5) Uani 1.00 1 d .
C(19) C 0.227(2) 0.523(2) 0.212(1) 0.065(6) Uani 1.00 1 d .
C(20) C 0.198(2) 0.642(2) 0.119(1) 0.061(5) Uani 1.00 1 d .
C(21) C 0.296(2) 0.632(2) 0.015(2) 0.080(7) Uani 1.00 1 d .
C(22) C 0.291(2) 0.529(2) -0.034(2) 0.084(7) Uani 1.00 1 d .
C(23) C 0.318(2) 0.409(2) 0.051(1) 0.072(6) Uani 1.00 1 d .
C(24) C 0.186(1) 0.167(1) 0.201(1) 0.049(5) Uani 1.00 1 d .
C(25) C 0.044(2) 0.213(2) 0.151(1) 0.063(6) Uani 1.00 1 d .
C(26) C 0.017(2) 0.117(2) 0.099(2) 0.076(7) Uani 1.00 1 d .
C(27) C 0.028(2) -0.004(2) 0.181(2) 0.068(6) Uani 1.00 1 d .
C(28) C 0.164(2) -0.051(2) 0.231(2) 0.065(6) Uani 1.00 1 d .
C(29) C 0.193(2) 0.041(2) 0.286(1) 0.063(6) Uani 1.00 1 d .
H(1) H 0.0974 0.1544 0.5050 0.074 Uiso 1.00 1 c R
H(2) H 0.1958 0.1888 0.5839 0.074 Uiso 1.00 1 c R
H(3) H 0.0122 0.3595 0.6149 0.090 Uiso 1.00 1 c R
H(4) H -0.1302 0.2487 0.5030 0.076 Uiso 1.00 1 c R
H(5) H -0.1862 0.4981 0.5064 0.080 Uiso 1.00 1 c R
H(6) H -0.3002 0.4317 0.5118 0.080 Uiso 1.00 1 c R
H(7) H -0.2350 0.4022 0.3259 0.069 Uiso 1.00 1 c R
H(8) H -0.1288 0.6619 0.2126 0.077 Uiso 1.00 1 c R
H(9) H -0.2613 0.8511 0.1288 0.102 Uiso 1.00 1 c R
H(10) H -0.4941 0.8852 0.1542 0.121 Uiso 1.00 1 c R
H(11) H -0.5934 0.7306 0.2652 0.105 Uiso 1.00 1 c R
H(12) H -0.4601 0.5510 0.3459 0.087 Uiso 1.00 1 c R
H(13) H 0.3729 0.1391 0.3816 0.069 Uiso 1.00 1 c R
H(14) H 0.3739 0.3050 0.4443 0.089 Uiso 1.00 1 c R
H(15) H 0.4617 0.3487 0.3348 0.089 Uiso 1.00 1 c R
H(16) H 0.6014 0.2585 0.4803 0.092 Uiso 1.00 1 c R
H(17) H 0.5447 0.1433 0.5086 0.092 Uiso 1.00 1 c R
H(18) H 0.7473 0.0973 0.4125 0.093 Uiso 0.50 1 c R
H(19) H 0.7059 0.2113 0.3160 0.093 Uiso 1.00 1 c R
H(20) H 0.6016 0.0124 0.3525 0.095 Uiso 1.00 1 c R
H(21) H 0.6897 0.0561 0.2433 0.095 Uiso 1.00 1 c R
H(22) H 0.4627 0.1009 0.2096 0.084 Uiso 1.00 1 c R
H(23) H 0.5209 0.2150 0.1848 0.084 Uiso 1.00 1 c R
H(24) H 0.1337 0.4379 0.1334 0.061 Uiso 1.00 1 c R
H(25) H 0.3141 0.5105 0.2372 0.080 Uiso 1.00 1 c R
H(26) H 0.1617 0.5298 0.2750 0.080 Uiso 1.00 1 c R
H(27) H 0.1085 0.6580 0.0960 0.073 Uiso 1.00 1 c R
H(28) H 0.2066 0.7067 0.1505 0.074 Uiso 1.00 1 c R
H(29) H 0.2729 0.7038 -0.0430 0.088 Uiso 1.00 1 c R
H(30) H 0.3845 0.6235 0.0359 0.088 Uiso 1.00 1 c R
H(31) H 0.3561 0.5242 -0.0975 0.093 Uiso 1.00 1 c R
H(32) H 0.2039 0.5418 -0.0595 0.093 Uiso 1.00 1 c R
H(33) H 0.4074 0.3916 0.0730 0.083 Uiso 1.00 1 c R
H(34) H 0.3073 0.3471 0.0166 0.083 Uiso 1.00 1 c R
H(35) H 0.2527 0.1569 0.1392 0.062 Uiso 1.00 1 c R
H(36) H -0.0226 0.2271 0.2123 0.073 Uiso 1.00 1 c R
H(37) H 0.0411 0.2853 0.0949 0.073 Uiso 1.00 1 c R
H(38) H -0.0715 0.1440 0.0727 0.093 Uiso 1.00 1 c R
H(39) H 0.0803 0.1070 0.0348 0.093 Uiso 1.00 1 c R
H(40) H -0.0382 0.0050 0.2435 0.089 Uiso 1.00 1 c R
H(41) H 0.0133 -0.0606 0.1424 0.089 Uiso 1.00 1 c R
H(42) H 0.1668 -0.1251 0.2863 0.077 Uiso 1.00 1 c R
H(43) H 0.2309 -0.0648 0.1700 0.077 Uiso 1.00 1 c R
H(44) H 0.2806 0.0126 0.3134 0.076 Uiso 1.00 1 c R
H(45) H 0.1285 0.0516 0.3493 0.076 Uiso 1.00 1 c R

loop_
_atom_site_aniso_label
_atom_site_aniso_U_11
_atom_site_aniso_U_22
_atom_site_aniso_U_33
_atom_site_aniso_U_12
_atom_site_aniso_U_13
_atom_site_aniso_U_23
Ni(1) 0.049(1) 0.049(1) 0.047(1) -0.0037(9) -0.0025(9) -0.008(1)
P(1) 0.043(2) 0.046(3) 0.049(3) -0.005(2) -0.004(2) -0.013(2)
O(1) 0.048(6) 0.066(8) 0.070(8) 0.006(5) 0.001(5) -0.026(7)
C(1) 0.08(1) 0.05(1) 0.05(1) 0.005(9) -0.002(9) 0.014(9)
C(2) 0.08(1) 0.10(2) 0.04(1) -0.03(1) 0.010(9) -0.03(1)
C(3) 0.06(1) 0.08(1) 0.05(1) -0.02(1) 0.008(8) -0.02(1)
C(4) 0.06(1) 0.07(1) 0.07(1) -0.014(9) -0.013(9) -0.02(1)
C(5) 0.06(1) 0.06(1) 0.05(1) -0.012(8) -0.008(8) -0.037(9)
C(6) 0.05(1) 0.05(1) 0.06(1) -0.005(8) -0.006(8) -0.033(9)
C(7) 0.041(9) 0.08(1) 0.07(1) 0.003(9) -0.009(8) -0.02(1)
C(8) 0.09(2) 0.07(1) 0.10(2) 0.01(1) -0.02(1) -0.01(1)
C(9) 0.11(2) 0.09(2) 0.10(2) 0.00(1) -0.06(1) -0.05(2)
C(10) 0.06(1) 0.10(2) 0.10(2) 0.01(1) -0.02(1) -0.02(1)
C(11) 0.06(1) 0.08(1) 0.09(1) 0.01(1) -0.00(1) -0.03(1)
C(12) 0.044(9) 0.07(1) 0.06(1) 0.002(8) -0.013(8) -0.01(1)
C(13) 0.06(1) 0.08(1) 0.08(1) -0.00(1) -0.016(9) -0.04(1)
C(14) 0.06(1) 0.09(2) 0.08(1) -0.00(1) -0.03(1) -0.01(1)
C(15) 0.07(1) 0.08(1) 0.08(1) 0.00(1) -0.01(1) -0.03(1)
C(16) 0.05(1) 0.07(1) 0.12(2) -0.001(9) -0.01(1) -0.02(1)
C(17) 0.039(9) 0.07(1) 0.10(1) -0.007(8) -0.004(9) -0.04(1)
C(18) 0.055(9) 0.06(1) 0.041(9) -0.015(8) -0.002(7) 0.011(8)
C(19) 0.10(1) 0.05(1) 0.05(1) -0.02(1) 0.001(9) -0.018(9)
C(20) 0.07(1) 0.04(1) 0.08(1) -0.013(8) 0.006(9) -0.018(9)
C(21) 0.09(1) 0.04(1) 0.09(2) -0.01(1) 0.01(1) 0.01(1)
C(22) 0.10(2) 0.06(1) 0.07(1) -0.02(1) 0.00(1) 0.02(1)
C(23) 0.08(1) 0.07(1) 0.05(1) -0.02(1) 0.016(9) -0.01(1)
C(24) 0.040(8) 0.05(1) 0.06(1) -0.008(7) -0.004(7) -0.031(9)
C(25) 0.07(1) 0.06(1) 0.06(1) -0.017(9) -0.021(8) 0.008(9)
C(26) 0.08(1) 0.07(1) 0.08(1) -0.03(1) -0.03(1) -0.00(1)
C(27) 0.08(1) 0.07(1) 0.07(1) -0.02(1) -0.01(1) -0.04(1)
C(28) 0.08(1) 0.03(1) 0.08(1) -0.012(9) -0.01(1) -0.001(9)
C(29) 0.08(1) 0.06(1) 0.05(1) -0.02(1) -0.014(8) -0.003(9)

loop_
_atom_type_symbol
_atom_type_description
_atom_type_scat_dispersion_real
_atom_type_scat_dispersion_imag
_atom_type_scat_source
C C 0.003 0.002
;
International Tables for Crystallography
(1992, Vol. C, Tables 4.2.6.8 and 6.1.1.4)
;
H H 0.000 0.000
;
International Tables for Crystallography
(1992, Vol. C, Table 6.1.1.4)
;
O O 0.011 0.006
;
International Tables for Crystallography
(1992, Vol. C, Tables 4.2.6.8 and 6.1.1.4)
;
P P 0.102 0.094
;
International Tables for Crystallography
(1992, Vol. C, Tables 4.2.6.8 and 6.1.1.4)
;
Ni Ni 0.339 1.112
;
International Tables for Crystallography
(1992, Vol. C, Tables 4.2.6.8 and 6.1.1.4)
;

loop_
_geom_angle_atom_site_label_1
_geom_angle_atom_site_label_2
_geom_angle_atom_site_label_3
_geom_angle
O(1) Ni(1) P(1) 97.7(4)
C(1) Ni(1) P(1) 104.0(5)
C(2) Ni(1) P(1) 143.2(5)
C(3) Ni(1) P(1) 165.6(7)
Ni(1) P(1) C(12) 118.7(6)
Ni(1) P(1) C(18) 108.8(5)
Ni(1) P(1) C(24) 109.6(5)
C(1) Ni(1) O(1) 158.3(6)
C(2) Ni(1) O(1) 116.5(6)
C(3) Ni(1) O(1) 86.2(6)
Ni(1) O(1) C(5) 114.3(9)
Ni(1) C(1) C(2) 66.3(9)
C(2) Ni(1) C(1) 42.6(7)
C(3) Ni(1) C(1) 72.8(7)
Ni(1) C(2) C(1) 71(1)
Ni(1) C(2) C(3) 72(1)
C(3) Ni(1) C(2) 40.6(8)
Ni(1) C(3) C(2) 67.1(9)
Ni(1) C(3) C(4) 106(1)
C(18) P(1) C(12) 110.6(8)
C(24) P(1) C(12) 102.0(8)
P(1) C(12) C(13) 114(1)
P(1) C(12) C(17) 120(1)
P(1) C(18) C(19) 112(1)
C(24) P(1) C(18) 106.3(8)
P(1) C(18) C(23) 119(1)
P(1) C(24) C(25) 109(1)
P(1) C(24) C(29) 111(1)
O(1) C(5) C(4) 108(1)
O(1) C(5) C(6) 112(1)
C(1) C(2) C(3) 116(2)
C(2) C(3) C(4) 125(2)
C(3) C(4) C(5) 105(1)
C(4) C(5) C(6) 114(1)
C(5) C(6) C(7) 122(1)
C(5) C(6) C(11) 120(1)
C(11) C(6) C(7) 116(1)
C(6) C(7) C(8) 121(1)
C(6) C(11) C(10) 124(1)
C(7) C(8) C(9) 119(2)
C(8) C(9) C(10) 119(2)
C(9) C(10) C(11) 119(2)
C(17) C(12) C(13) 109(1)
C(12) C(13) C(14) 112(1)
C(12) C(17) C(16) 114(1)
C(13) C(14) C(15) 113(1)
C(14) C(15) C(16) 112(1)
C(15) C(16) C(17) 113(1)
C(23) C(18) C(19) 110(1)
C(18) C(19) C(20) 110(1)
C(18) C(23) C(22) 109(1)
C(19) C(20) C(21) 109(1)
C(20) C(21) C(22) 111(1)
C(21) C(22) C(23) 113(1)
C(29) C(24) C(25) 109(1)
C(24) C(25) C(26) 109(1)
C(24) C(29) C(28) 113(1)
C(25) C(26) C(27) 113(1)
C(26) C(27) C(28) 112(1)
C(27) C(28) C(29) 109(1)
Ni(1) C(1) H(1) 76.0227
Ni(1) C(1) H(2) 128.5602
Ni(1) C(2) H(3) 126.9022
Ni(1) C(3) H(4) 94.8039
P(1) C(12) H(13) 103.3279
P(1) C(18) H(24) 103.8524
P(1) C(24) H(35) 109.1175
O(1) C(5) H(7) 107.2638
H(1) C(1) C(2) 118.1349
H(2) C(1) C(2) 121.8636
C(1) C(2) H(3) 122.1160
H(2) C(1) H(1) 120.0002
H(3) C(2) C(3) 121.6708
C(2) C(3) H(4) 117.1324
H(4) C(3) C(4) 117.7254
C(3) C(4) H(5) 109.4307
C(3) C(4) H(6) 111.5887
H(5) C(4) C(5) 109.9183
C(4) C(5) H(7) 106.8233
H(6) C(4) C(5) 111.3194
H(6) C(4) H(5) 109.4620
H(7) C(5) C(6) 107.1997
C(6) C(7) H(8) 119.9393
C(6) C(11) H(12) 117.1987
H(8) C(7) C(8) 118.8131
C(7) C(8) H(9) 121.4239
H(9) C(8) C(9) 119.3964
C(8) C(9) H(10) 120.5059
C(9) C(10) H(11) 120.7458
H(10) C(9) C(10) 120.3234
C(10) C(11) H(12) 118.2429
H(11) C(10) C(11) 120.1669
H(13) C(12) C(13) 104.0356
C(12) C(13) H(14) 107.9286
C(12) C(13) H(15) 109.5638
H(13) C(12) C(17) 102.8777
C(12) C(17) H(22) 108.0738
C(12) C(17) H(23) 108.4113
H(14) C(13) C(14) 108.1901
H(15) C(13) C(14) 109.4828
C(13) C(14) H(16) 108.0400
C(13) C(14) H(17) 109.8915
H(15) C(13) H(14) 109.4616
H(16) C(14) C(15) 108.7584
H(17) C(14) C(15) 107.4585
C(14) C(15) H(19) 107.4788
C(14) C(15) H(18) 110.3987
H(17) C(14) H(16) 109.4640
H(19) C(15) C(16) 106.0802
C(15) C(16) H(20) 106.3233
C(15) C(16) H(21) 109.7504
H(18) C(15) C(16) 111.1523
H(19) C(15) H(18) 109.4597
C(16) C(17) H(22) 109.3921
C(16) C(17) H(23) 107.2069
H(20) C(16) C(17) 107.8803
H(21) C(16) C(17) 109.5238
H(21) C(16) H(20) 109.4604
H(23) C(17) H(22) 109.4597
H(24) C(18) C(19) 104.7759
C(18) C(19) H(26) 109.3144
C(18) C(19) H(25) 109.1970
H(24) C(18) C(23) 103.0263
C(18) C(23) H(33) 107.9874
C(18) C(23) H(34) 110.7110
H(26) C(19) C(20) 108.8746
H(25) C(19) C(20) 109.3702
C(19) C(20) H(27) 109.6997
C(19) C(20) H(28) 108.7074
H(26) C(19) H(25) 109.4561
H(27) C(20) C(21) 109.5326
H(28) C(20) C(21) 109.4652
C(20) C(21) H(30) 109.5160
C(20) C(21) H(29) 108.6656
H(28) C(20) H(27) 109.4621
H(30) C(21) C(22) 109.7539
C(21) C(22) H(31) 108.8363
C(21) C(22) H(32) 108.7801
H(29) C(21) C(22) 108.0196
H(30) C(21) H(29) 109.4640
C(22) C(23) H(33) 108.6391
C(22) C(23) H(34) 110.0366
H(31) C(22) C(23) 108.3359
H(32) C(22) C(23) 107.4141
H(32) C(22) H(31) 109.4566
H(34) C(23) H(33) 109.4580
C(24) C(25) H(36) 109.3471
H(35) C(24) C(25) 108.8242
C(24) C(25) H(37) 109.9706
C(24) C(29) H(45) 108.7523
H(35) C(24) C(29) 108.6934
C(24) C(29) H(44) 108.6087
H(36) C(25) C(26) 108.8487
H(37) C(25) C(26) 110.0512
C(25) C(26) H(38) 108.4262
C(25) C(26) H(39) 108.2842
H(37) C(25) H(36) 109.4558
H(38) C(26) C(27) 109.0435
H(39) C(26) C(27) 108.2053
C(26) C(27) H(40) 108.5120
C(26) C(27) H(41) 109.3242
H(39) C(26) H(38) 109.4608
H(40) C(27) C(28) 107.9941
C(27) C(28) H(42) 110.7457
C(27) C(28) H(43) 108.3911
H(41) C(27) C(28) 108.7563
H(41) C(27) H(40) 109.4608
C(28) C(29) H(45) 108.1918
C(28) C(29) H(44) 108.6284
H(42) C(28) C(29) 110.3225
H(43) C(28) C(29) 108.7274
H(43) C(28) H(42) 109.4581
H(45) C(29) H(44) 109.4585

loop_
_geom_bond_atom_site_label_1
_geom_bond_atom_site_label_2
_geom_bond_distance
Ni(1) P(1) 2.207(4)
Ni(1) O(1) 1.85(1)
Ni(1) C(1) 2.01(2)
Ni(1) C(2) 1.95(2)
Ni(1) C(3) 2.01(2)
P(1) C(12) 1.84(2)
P(1) C(18) 1.84(2)
P(1) C(24) 1.85(2)
O(1) C(5) 1.41(2)
C(1) C(2) 1.44(3)
C(2) C(3) 1.37(3)
C(3) C(4) 1.49(2)
C(4) C(5) 1.56(2)
C(5) C(6) 1.55(2)
C(6) C(7) 1.38(3)
C(6) C(11) 1.35(2)
C(7) C(8) 1.40(3)
C(8) C(9) 1.37(3)
C(9) C(10) 1.39(4)
C(10) C(11) 1.35(3)
C(12) C(13) 1.51(3)
C(12) C(17) 1.51(2)
C(13) C(14) 1.53(2)
C(14) C(15) 1.49(3)
C(15) C(16) 1.50(3)
C(16) C(17) 1.49(2)
C(18) C(19) 1.52(3)
C(18) C(23) 1.57(2)
C(19) C(20) 1.56(2)
C(20) C(21) 1.51(2)
C(21) C(22) 1.48(3)
C(22) C(23) 1.51(2)
C(24) C(25) 1.57(2)
C(24) C(29) 1.57(2)
C(25) C(26) 1.51(3)
C(26) C(27) 1.51(3)
C(27) C(28) 1.51(3)
C(28) C(29) 1.50(3)
C(1) H(1) 0.9500
C(1) H(2) 0.9500
C(2) H(3) 0.9500
C(3) H(4) 0.9499
C(4) H(5) 0.9500
C(4) H(6) 0.9500
C(5) H(7) 0.9500
C(7) H(8) 0.9501
C(8) H(9) 0.9500
C(9) H(10) 0.9500
C(10) H(11) 0.9500
C(11) H(12) 0.9500
C(12) H(13) 0.9500
C(13) H(14) 0.9500
C(13) H(15) 0.9500
C(14) H(16) 0.9500
C(14) H(17) 0.9500
C(15) H(18) 0.9500
C(15) H(19) 0.9501
C(16) H(20) 0.9500
C(16) H(21) 0.9499
C(17) H(22) 0.9500
C(17) H(23) 0.9500
C(18) H(24) 0.9500
C(19) H(25) 0.9500
C(19) H(26) 0.9500
C(20) H(27) 0.9500
C(20) H(28) 0.9500
C(21) H(29) 0.9500
C(21) H(30) 0.9500
C(22) H(31) 0.9500
C(22) H(32) 0.9499
C(23) H(33) 0.9500
C(23) H(34) 0.9501
C(24) H(35) 0.9500
C(25) H(36) 0.9500
C(25) H(37) 0.9500
C(26) H(38) 0.9500
C(26) H(39) 0.9500
C(27) H(40) 0.9500
C(27) H(41) 0.9500
C(28) H(42) 0.9500
C(28) H(43) 0.9500
C(29) H(44) 0.9500
C(29) H(45) 0.9500

loop_
_geom_contact_atom_site_label_1
_geom_contact_atom_site_label_2
_geom_contact_distance
_geom_contact_site_symmetry_2
Ni(1) C(4) 2.83(2) .
Ni(1) C(5) 2.75(1) .
Ni(1) C(12) 3.49(1) .
Ni(1) C(18) 3.30(1) .
Ni(1) C(19) 3.58(2) .
Ni(1) C(24) 3.32(2) .
Ni(1) C(25) 3.55(2) .
P(1) O(1) 3.07(1) .
P(1) C(1) 3.33(2) .
P(1) C(13) 2.82(2) .
P(1) C(17) 2.91(1) .
P(1) C(19) 2.81(2) .
P(1) C(23) 2.95(2) .
P(1) C(25) 2.80(2) .
P(1) C(29) 2.83(2) .
O(1) C(2) 3.23(2) .
O(1) C(3) 2.64(2) .
O(1) C(4) 2.41(2) .
O(1) C(6) 2.47(2) .
O(1) C(7) 2.85(2) .
O(1) C(18) 3.18(2) .
O(1) C(19) 3.34(2) .
O(1) C(25) 3.51(2) .
C(1) C(3) 2.39(2) .
C(2) C(4) 2.55(2) .
C(2) C(5) 3.47(2) .
C(3) C(5) 2.42(2) .
C(4) C(6) 2.61(2) .
C(4) C(11) 3.21(2) .
C(5) C(7) 2.57(2) .
C(5) C(11) 2.52(2) .
C(6) C(8) 2.42(3) .
C(6) C(9) 2.79(3) .
C(6) C(10) 2.38(2) .
C(7) C(9) 2.39(3) .
C(7) C(10) 2.73(3) .
C(7) C(11) 2.32(3) .
C(8) C(10) 2.38(3) .
C(8) C(11) 2.71(3) .
C(9) C(11) 2.36(3) .
C(12) C(14) 2.52(3) .
C(12) C(15) 2.96(2) .
C(12) C(16) 2.52(2) .
C(12) C(18) 3.03(2) .
C(12) C(23) 3.58(2) .
C(12) C(24) 2.87(3) .
C(12) C(29) 3.25(3) .
C(13) C(15) 2.52(2) .
C(13) C(16) 2.91(3) .
C(13) C(17) 2.47(3) .
C(13) C(18) 3.56(2) .
C(13) C(19) 3.55(2) .
C(14) C(16) 2.48(3) .
C(14) C(17) 2.89(3) .
C(15) C(17) 2.51(3) .
C(17) C(23) 3.57(2) .
C(17) C(24) 3.26(2) .
C(18) C(20) 2.53(2) .
C(18) C(21) 2.94(2) .
C(18) C(22) 2.52(2) .
C(18) C(24) 2.96(2) .
C(18) C(25) 3.38(3) .
C(19) C(21) 2.51(2) .
C(19) C(22) 2.91(3) .
C(19) C(23) 2.55(3) .
C(20) C(22) 2.46(3) .
C(20) C(23) 2.96(3) .
C(21) C(23) 2.50(3) .
C(23) C(24) 3.47(2) .
C(24) C(26) 2.50(3) .
C(24) C(27) 2.94(3) .
C(24) C(28) 2.56(2) .
C(25) C(27) 2.52(3) .
C(25) C(28) 3.00(2) .
C(25) C(29) 2.55(2) .
C(26) C(28) 2.52(2) .
C(26) C(29) 2.90(3) .
C(27) C(29) 2.46(3) .
Ni(1) H(1) 2.0082 .
Ni(1) H(2) 2.7095 .
Ni(1) H(3) 2.6298 .
Ni(1) H(4) 2.2966 .
Ni(1) H(5) 3.1019 .
Ni(1) H(5) 3.2596 56602
Ni(1) H(7) 3.0382 .
Ni(1) H(13) 3.4856 .
Ni(1) H(14) 3.3882 .
Ni(1) H(24) 3.3037 .
Ni(1) H(26) 2.9890 .
Ni(1) H(36) 3.0072 .
Ni(1) H(45) 3.2504 .
P(1) H(1) 3.0617 .
P(1) H(2) 3.5912 .
P(1) H(13) 2.2579 .
P(1) H(14) 2.8613 .
P(1) H(15) 3.0498 .
P(1) H(22) 2.9931 .
P(1) H(23) 3.1367 .
P(1) H(24) 2.2648 .
P(1) H(25) 3.0389 .
P(1) H(26) 2.8511 .
P(1) H(33) 3.1601 .
P(1) H(34) 3.0824 .
P(1) H(35) 2.3432 .
P(1) H(36) 2.9081 .
P(1) H(37) 2.9596 .
P(1) H(44) 2.9586 .
P(1) H(45) 2.9367 .
O(1) H(3) 2.8736 56602
O(1) H(4) 2.9921 .
O(1) H(5) 2.6890 .
O(1) H(6) 3.2309 .
O(1) H(7) 1.9240 .
O(1) H(8) 2.5115 .
O(1) H(24) 2.7125 .
O(1) H(26) 2.7022 .
O(1) H(32) 3.4178 56502
O(1) H(36) 2.9259 .
O(1) H(37) 3.3991 .
C(1) H(3) 2.1043 .
C(1) H(4) 2.5274 .
C(1) H(8) 3.5763 56602
C(1) H(13) 3.2013 .
C(1) H(14) 3.2086 .
C(1) H(18) 3.4179 65602
C(1) H(20) 3.4922 65602
C(1) H(40) 3.2023 55602
C(1) H(42) 3.4564 55602
C(1) H(45) 3.3010 .
C(2) H(1) 2.0648 .
C(2) H(2) 2.1018 .
C(2) H(4) 1.9958 .
C(2) H(5) 2.6136 .
C(2) H(5) 3.2224 56602
C(2) H(6) 3.1930 .
C(2) H(8) 3.1882 56602
C(2) H(26) 3.0527 56602
C(2) H(42) 3.1498 55602
C(3) H(1) 2.5256 .
C(3) H(2) 3.2641 .
C(3) H(3) 2.0405 .
C(3) H(5) 2.0200 .
C(3) H(6) 2.0446 .
C(3) H(7) 2.6205 .
C(3) H(16) 3.3066 45501
C(3) H(26) 3.2906 56602
C(3) H(42) 2.9585 55602
C(4) H(3) 2.8057 .
C(4) H(3) 3.4396 56602
C(4) H(4) 2.1110 .
C(4) H(7) 2.0457 .
C(4) H(12) 3.0448 .
C(4) H(14) 3.3362 56602
C(4) H(16) 3.1784 45501
C(4) H(25) 3.5502 56602
C(4) H(26) 3.1545 56602
C(5) H(3) 3.3316 56602
C(5) H(4) 2.7285 .
C(5) H(5) 2.0824 .
C(5) H(6) 2.0986 .
C(5) H(8) 2.7253 .
C(5) H(12) 2.6165 .
C(5) H(16) 3.4914 45501
C(5) H(19) 3.4187 45501
C(5) H(31) 3.5131 56502
C(5) H(32) 3.4504 56502
C(5) H(36) 3.5040 .
C(6) H(3) 3.4000 56602
C(6) H(5) 2.7729 .
C(6) H(6) 2.8577 .
C(6) H(7) 2.0420 .
C(6) H(8) 2.0245 .
C(6) H(9) 3.2809 .
C(6) H(11) 3.2274 .
C(6) H(12) 1.9711 .
C(6) H(31) 3.1354 56502
C(6) H(32) 3.3501 56502
C(6) H(34) 3.5786 56502
C(7) H(2) 3.1612 56602
C(7) H(3) 2.9779 56602
C(7) H(5) 3.5328 .
C(7) H(7) 3.1773 .
C(7) H(9) 2.0636 .
C(7) H(10) 3.2586 .
C(7) H(12) 3.1716 .
C(7) H(27) 3.5447 .
C(7) H(32) 3.5283 56502
C(7) H(34) 3.1955 56502
C(8) H(2) 3.3204 56602
C(8) H(8) 2.0380 .
C(8) H(10) 2.0275 .
C(8) H(11) 3.2434 .
C(8) H(21) 3.4095 46501
C(8) H(34) 3.0780 56502
C(8) H(39) 3.3759 56502
C(9) H(8) 3.2439 .
C(9) H(9) 2.0167 .
C(9) H(11) 2.0429 .
C(9) H(12) 3.2084 .
C(9) H(20) 3.5476 46501
C(9) H(22) 3.3658 46501
C(9) H(34) 3.3593 56502
C(9) H(43) 3.3523 46501
C(10) H(9) 3.2374 .
C(10) H(10) 2.0388 .
C(10) H(12) 1.9804 .
C(10) H(16) 3.2805 56602
C(10) H(17) 3.5246 56602
C(10) H(25) 3.5207 45501
C(10) H(28) 3.4636 45501
C(10) H(30) 3.5060 45501
C(10) H(42) 3.4952 46501
C(10) H(43) 3.3391 46501
C(11) H(5) 3.4437 .
C(11) H(6) 3.0440 .
C(11) H(6) 3.4939 46602
C(11) H(7) 2.6805 .
C(11) H(8) 3.1837 .
C(11) H(10) 3.2149 .
C(11) H(11) 1.9993 .
C(11) H(14) 3.5193 56602
C(11) H(15) 3.5289 45501
C(11) H(16) 3.4406 56602
C(11) H(25) 3.4960 45501
C(11) H(31) 3.1385 56502
C(12) H(1) 3.5479 .
C(12) H(2) 3.4510 .
C(12) H(14) 2.0155 .
C(12) H(15) 2.0347 .
C(12) H(16) 3.3163 .
C(12) H(17) 2.7563 .
C(12) H(19) 3.2882 .
C(12) H(20) 2.7381 .
C(12) H(21) 3.3237 .
C(12) H(22) 2.0189 .
C(12) H(23) 2.0229 .
C(12) H(25) 3.3739 .
C(12) H(33) 3.2738 .
C(12) H(35) 2.9894 .
C(12) H(44) 2.7993 .
C(12) H(45) 3.5296 .
C(13) H(2) 3.4212 .
C(13) H(5) 3.5424 56602
C(13) H(12) 3.4830 65501
C(13) H(13) 1.9685 .
C(13) H(16) 2.0331 .
C(13) H(17) 2.0548 .
C(13) H(18) 3.3351 .
C(13) H(19) 2.7246 .
C(13) H(20) 3.2494 .
C(13) H(22) 3.2764 .
C(13) H(23) 2.6786 .
C(13) H(25) 2.9603 .
C(14) H(4) 3.4422 65501
C(14) H(6) 3.5320 65501
C(14) H(7) 3.4045 65501
C(14) H(13) 2.5972 .
C(14) H(14) 2.0349 .
C(14) H(15) 2.0500 .
C(14) H(18) 2.0278 .
C(14) H(19) 1.9938 .
C(14) H(20) 2.7045 .
C(14) H(21) 3.2907 .
C(14) H(23) 3.2209 .
C(14) H(44) 3.5751 65602
C(15) H(4) 3.2914 65501
C(15) H(7) 3.2416 65501
C(15) H(13) 3.1214 .
C(15) H(14) 3.3102 .
C(15) H(15) 2.7685 .
C(15) H(16) 2.0088 .
C(15) H(17) 1.9936 .
C(15) H(20) 1.9897 .
C(15) H(21) 2.0301 .
C(15) H(22) 3.3081 .
C(15) H(23) 2.7330 .
C(15) H(40) 3.3767 65501
C(16) H(2) 3.3231 65602
C(16) H(13) 2.6056 .
C(16) H(15) 3.2486 .
C(16) H(16) 3.2837 .
C(16) H(17) 2.7281 .
C(16) H(18) 2.0462 .
C(16) H(19) 1.9868 .
C(16) H(22) 2.0155 .
C(16) H(23) 1.9899 .
C(16) H(40) 3.4045 65501
C(17) H(10) 3.5108 64501
C(17) H(13) 1.9558 .
C(17) H(14) 3.2741 .
C(17) H(15) 2.7058 .
C(17) H(17) 3.2442 .
C(17) H(18) 3.3193 .
C(17) H(19) 2.7174 .
C(17) H(20) 1.9979 .
C(17) H(21) 2.0170 .
C(17) H(29) 3.5882 66502
C(17) H(33) 3.0588 .
C(17) H(34) 3.5449 .
C(17) H(35) 2.9283 .
C(17) H(44) 3.0067 .
C(18) H(15) 3.2542 .
C(18) H(23) 3.3846 .
C(18) H(25) 2.0412 .
C(18) H(26) 2.0426 .
C(18) H(27) 2.7366 .
C(18) H(28) 3.3371 .
C(18) H(30) 3.2723 .
C(18) H(31) 3.3380 .
C(18) H(32) 2.7155 .
C(18) H(33) 2.0700 .
C(18) H(34) 2.1021 .
C(18) H(35) 3.0524 .
C(18) H(37) 2.9696 .
C(19) H(3) 3.2545 56602
C(19) H(5) 3.3016 56602
C(19) H(14) 3.5091 .
C(19) H(15) 3.0298 .
C(19) H(24) 1.9883 .
C(19) H(27) 2.0782 .
C(19) H(28) 2.0666 .
C(19) H(29) 3.3258 .
C(19) H(30) 2.7112 .
C(19) H(32) 3.2334 .
C(19) H(33) 2.7500 .
C(19) H(34) 3.3637 .
C(20) H(8) 3.3732 .
C(20) H(11) 3.4233 65501
C(20) H(24) 2.6035 .
C(20) H(25) 2.0744 .
C(20) H(26) 2.0686 .
C(20) H(29) 2.0226 .
C(20) H(30) 2.0325 .
C(20) H(31) 3.2772 .
C(20) H(32) 2.6546 .
C(20) H(33) 3.2959 .
C(20) H(37) 3.5765 56502
C(20) H(38) 3.0954 56502
C(20) H(41) 3.5770 56501
C(21) H(23) 3.3136 66502
C(21) H(24) 3.1283 .
C(21) H(25) 2.7096 .
C(21) H(26) 3.3185 .
C(21) H(27) 2.0327 .
C(21) H(28) 2.0319 .
C(21) H(31) 1.9965 .
C(21) H(32) 1.9958 .
C(21) H(33) 2.7199 .
C(21) H(33) 3.0642 66502
C(21) H(34) 3.3096 .
C(21) H(38) 3.0936 56502
C(22) H(7) 3.4814 56502
C(22) H(24) 2.6083 .
C(22) H(25) 3.2324 .
C(22) H(27) 2.6771 .
C(22) H(28) 3.2753 .
C(22) H(29) 1.9870 .
C(22) H(30) 2.0071 .
C(22) H(30) 3.3678 66502
C(22) H(33) 2.0262 .
C(22) H(33) 3.4063 66502
C(22) H(34) 2.0425 .
C(23) H(23) 2.9707 .
C(23) H(24) 2.0091 .
C(23) H(25) 2.7521 .
C(23) H(26) 3.3627 .
C(23) H(27) 3.2748 .
C(23) H(29) 3.3010 .
C(23) H(30) 2.7279 .
C(23) H(30) 3.0675 66502
C(23) H(31) 2.0226 .
C(23) H(32) 2.0117 .
C(23) H(35) 3.1042 .
C(23) H(37) 3.4402 .
C(24) H(13) 2.9783 .
C(24) H(22) 2.7637 .
C(24) H(24) 3.0108 .
C(24) H(34) 3.0512 .
C(24) H(36) 2.0839 .
C(24) H(37) 2.0912 .
C(24) H(38) 3.3248 .
C(24) H(39) 2.6890 .
C(24) H(40) 3.2631 .
C(24) H(42) 3.3797 .
C(24) H(43) 2.7436 .
C(24) H(44) 2.0765 .
C(24) H(45) 2.0782 .
C(25) H(24) 2.9609 .
C(25) H(27) 3.3727 56502
C(25) H(29) 3.4863 56502
C(25) H(32) 3.3932 56502
C(25) H(34) 3.5017 .
C(25) H(35) 2.0777 .
C(25) H(38) 2.0197 .
C(25) H(39) 2.0180 .
C(25) H(40) 2.7183 .
C(25) H(41) 3.3257 .
C(25) H(43) 3.3077 .
C(25) H(44) 3.3687 .
C(25) H(45) 2.7380 .
C(26) H(9) 3.4823 56502
C(26) H(27) 3.1889 56502
C(26) H(29) 3.2292 56502
C(26) H(35) 2.7069 .
C(26) H(36) 2.0246 .
C(26) H(37) 2.0386 .
C(26) H(40) 2.0226 .
C(26) H(41) 2.0321 .
C(26) H(41) 3.1760 55502
C(26) H(42) 3.3353 .
C(26) H(43) 2.7164 .
C(26) H(45) 3.1991 .
C(27) H(21) 3.3981 45501
C(27) H(28) 3.5079 54501
C(27) H(35) 3.2535 .
C(27) H(36) 2.7284 .
C(27) H(37) 3.3312 .
C(27) H(38) 2.0289 .
C(27) H(39) 2.0190 .
C(27) H(39) 3.5077 55502
C(27) H(42) 2.0535 .
C(27) H(43) 2.0261 .
C(27) H(44) 3.2741 .
C(27) H(45) 2.6465 .
C(28) H(4) 3.4944 55602
C(28) H(10) 3.4545 64501
C(28) H(11) 3.0746 64501
C(28) H(28) 3.1188 54501
C(28) H(35) 2.7552 .
C(28) H(36) 3.3184 .
C(28) H(38) 3.3241 .
C(28) H(39) 2.7123 .
C(28) H(40) 2.0215 .
C(28) H(41) 2.0304 .
C(28) H(44) 2.0151 .
C(28) H(45) 2.0100 .
C(29) H(1) 3.1474 .
C(29) H(13) 2.8771 .
C(29) H(22) 3.0101 .
C(29) H(35) 2.0776 .
C(29) H(36) 2.7567 .
C(29) H(37) 3.3777 .
C(29) H(39) 3.2109 .
C(29) H(40) 2.6521 .
C(29) H(41) 3.2718 .
C(29) H(42) 2.0348 .
C(29) H(43) 2.0163 .
H(2) C(7) 3.1612 56602
H(2) C(8) 3.3204 56602
H(2) C(16) 3.3231 65602
H(3) O(1) 2.8736 56602
H(3) C(4) 3.4396 56602
H(3) C(5) 3.3316 56602
H(3) C(6) 3.4000 56602
H(3) C(7) 2.9779 56602
H(3) C(19) 3.2545 56602
H(4) C(14) 3.4422 45501
H(4) C(15) 3.2914 45501
H(4) C(28) 3.4944 55602
H(5) Ni(1) 3.2596 56602
H(5) C(2) 3.2224 56602
H(5) C(13) 3.5424 56602
H(5) C(19) 3.3016 56602
H(6) C(11) 3.4939 46602
H(6) C(14) 3.5320 45501
H(7) C(14) 3.4045 45501
H(7) C(15) 3.2416 45501
H(7) C(22) 3.4814 56502
H(8) C(1) 3.5763 56602
H(8) C(2) 3.1882 56602
H(9) C(26) 3.4823 56502
H(10) C(17) 3.5108 46501
H(10) C(28) 3.4545 46501
H(11) C(20) 3.4233 45501
H(11) C(28) 3.0746 46501
H(12) C(13) 3.4830 45501
H(14) C(4) 3.3362 56602
H(14) C(11) 3.5193 56602
H(15) C(11) 3.5289 65501
H(16) C(3) 3.3066 65501
H(16) C(4) 3.1784 65501
H(16) C(5) 3.4914 65501
H(16) C(10) 3.2805 56602
H(16) C(11) 3.4406 56602
H(17) C(10) 3.5246 56602
H(18) C(1) 3.4179 65602
H(19) C(5) 3.4187 65501
H(20) C(1) 3.4922 65602
H(20) C(9) 3.5476 64501
H(21) C(8) 3.4095 64501
H(21) C(27) 3.3981 65501
H(22) C(9) 3.3658 64501
H(23) C(21) 3.3136 66502
H(25) C(4) 3.5502 56602
H(25) C(10) 3.5207 65501
H(25) C(11) 3.4960 65501
H(26) C(2) 3.0527 56602
H(26) C(3) 3.2906 56602
H(26) C(4) 3.1545 56602
H(27) C(25) 3.3727 56502
H(27) C(26) 3.1889 56502
H(28) C(10) 3.4636 65501
H(28) C(27) 3.5079 56501
H(28) C(28) 3.1188 56501
H(29) C(17) 3.5882 66502
H(29) C(25) 3.4863 56502
H(29) C(26) 3.2292 56502
H(30) C(10) 3.5060 65501
H(30) C(22) 3.3678 66502
H(30) C(23) 3.0675 66502
H(31) C(5) 3.5131 56502
H(31) C(6) 3.1354 56502
H(31) C(11) 3.1385 56502
H(32) O(1) 3.4178 56502
H(32) C(5) 3.4504 56502
H(32) C(6) 3.3501 56502
H(32) C(7) 3.5283 56502
H(32) C(25) 3.3932 56502
H(33) C(21) 3.0642 66502
H(33) C(22) 3.4063 66502
H(34) C(6) 3.5786 56502
H(34) C(7) 3.1955 56502
H(34) C(8) 3.0780 56502
H(34) C(9) 3.3593 56502
H(37) C(20) 3.5765 56502
H(38) C(20) 3.0954 56502
H(38) C(21) 3.0936 56502
H(39) C(8) 3.3759 56502
H(39) C(27) 3.5077 55502
H(40) C(1) 3.2023 55602
H(40) C(15) 3.3767 45501
H(40) C(16) 3.4045 45501
H(41) C(20) 3.5770 54501
H(41) C(26) 3.1760 55502
H(42) C(1) 3.4564 55602
H(42) C(2) 3.1498 55602
H(42) C(3) 2.9585 55602
H(42) C(10) 3.4952 64501
H(43) C(9) 3.3523 64501
H(43) C(10) 3.3391 64501
H(44) C(14) 3.5751 65602

loop_
_geom_torsion_atom_site_label_1
_geom_torsion_atom_site_label_2
_geom_torsion_atom_site_label_3
_geom_torsion_atom_site_label_4
_geom_torsion
O(1) Ni(1) P(1) C(12) 156.4(8)
O(1) Ni(1) P(1) C(18) 28.7(7)
O(1) Ni(1) P(1) C(24) -87.2(5)
C(1) Ni(1) P(1) C(12) -23.3(8)
C(1) Ni(1) P(1) C(18) -151.0(6)
C(1) Ni(1) P(1) C(24) 93.1(5)
C(2) Ni(1) P(1) C(12) -2.3(9)
C(2) Ni(1) P(1) C(18) -130.0(7)
C(2) Ni(1) P(1) C(24) 114.1(6)
C(3) Ni(1) P(1) C(12) -98(1)
C(3) Ni(1) P(1) C(18) 133.7(8)
C(3) Ni(1) P(1) C(24) 17.9(9)
P(1) Ni(1) O(1) C(5) 156(1)
C(1) Ni(1) O(1) C(5) -24(2)
C(2) Ni(1) O(1) C(5) -37(1)
C(3) Ni(1) O(1) C(5) -9(1)
P(1) Ni(1) C(1) C(2) 161(1)
O(1) Ni(1) C(1) C(2) -17(2)
C(3) Ni(1) C(1) C(2) -33(1)
P(1) Ni(1) C(2) C(1) -30(1)
P(1) Ni(1) C(2) C(3) -157(1)
O(1) Ni(1) C(2) C(1) 172(1)
O(1) Ni(1) C(2) C(3) 45(1)
C(1) Ni(1) C(2) C(3) -126(1)
C(3) Ni(1) C(2) C(1) 126(1)
P(1) Ni(1) C(3) C(2) 113(2)
P(1) Ni(1) C(3) C(4) -124(1)
O(1) Ni(1) C(3) C(2) -139(1)
O(1) Ni(1) C(3) C(4) -18(1)
C(1) Ni(1) C(3) C(2) 34(1)
C(1) Ni(1) C(3) C(4) 156(1)
C(2) Ni(1) C(3) C(4) 121(1)
Ni(1) P(1) C(12) C(13) -60(1)
Ni(1) P(1) C(12) C(17) 166(1)
C(18) P(1) C(12) C(13) 66(1)
C(18) P(1) C(12) C(17) -67(1)
C(24) P(1) C(12) C(13) 179(1)
C(24) P(1) C(12) C(17) 45(1)
Ni(1) P(1) C(18) C(19) 54(1)
Ni(1) P(1) C(18) C(23) -172(1)
C(12) P(1) C(18) C(19) -77(1)
C(12) P(1) C(18) C(23) 55(1)
C(24) P(1) C(18) C(19) 172(1)
C(24) P(1) C(18) C(23) -54(1)
Ni(1) P(1) C(24) C(25) 53(1)
Ni(1) P(1) C(24) C(29) -67(1)
C(12) P(1) C(24) C(25) -179.7(8)
C(12) P(1) C(24) C(29) 59(1)
C(18) P(1) C(24) C(25) -63(1)
C(18) P(1) C(24) C(29) 175.3(9)
Ni(1) O(1) C(5) C(4) 34(1)
Ni(1) O(1) C(5) C(6) 161(1)
Ni(1) C(1) C(2) C(3) 58(1)
Ni(1) C(2) C(3) C(4) -95(1)
C(1) C(2) C(3) Ni(1) -57(1)
C(1) C(2) C(3) C(4) -152(1)
Ni(1) C(3) C(4) C(5) 38(1)
C(2) C(3) C(4) C(5) 111(1)
C(3) C(4) C(5) O(1) -47(2)
C(3) C(4) C(5) C(6) -173(1)
O(1) C(5) C(6) C(7) -11(2)
O(1) C(5) C(6) C(11) 169(1)
C(4) C(5) C(6) C(7) 112(2)
C(4) C(5) C(6) C(11) -66(2)
C(5) C(6) C(7) C(8) -179(1)
C(11) C(6) C(7) C(8) 0(2)
C(5) C(6) C(11) C(10) -179(1)
C(7) C(6) C(11) C(10) 1(3)
C(6) C(7) C(8) C(9) 0(3)
C(7) C(8) C(9) C(10) 0(3)
C(8) C(9) C(10) C(11) 1(3)
C(9) C(10) C(11) C(6) -1(3)
P(1) C(12) C(13) C(14) 167(1)
C(17) C(12) C(13) C(14) -53(1)
P(1) C(12) C(17) C(16) -171(1)
C(13) C(12) C(17) C(16) 52(2)
C(12) C(13) C(14) C(15) 53(2)
C(13) C(14) C(15) C(16) -49(2)
C(14) C(15) C(16) C(17) 48(2)
C(15) C(16) C(17) C(12) -51(2)
P(1) C(18) C(19) C(20) -167(1)
C(23) C(18) C(19) C(20) 55(1)
P(1) C(18) C(23) C(22) 173(1)
C(19) C(18) C(23) C(22) -52(2)
C(18) C(19) C(20) C(21) -57(2)
C(19) C(20) C(21) C(22) 57(2)
C(20) C(21) C(22) C(23) -57(2)
C(21) C(22) C(23) C(18) 53(2)
P(1) C(24) C(25) C(26) -176(1)
C(29) C(24) C(25) C(26) -54(1)
P(1) C(24) C(29) C(28) 178(1)
C(25) C(24) C(29) C(28) 56(1)
C(24) C(25) C(26) C(27) 55(1)
C(25) C(26) C(27) C(28) -56(2)
C(26) C(27) C(28) C(29) 54(2)
C(27) C(28) C(29) C(24) -56(1)
